data_2212571
loop_
_publ_author_name
'Essehli, Rachid'
'El Bali, Brahim'
'Dusek, Michal'
'Fejfarova, Karla'
'Lachkar, Mohammed'

_publ_section_title
;
 Yttrium hydrogendiphosphate trihydrate
;
_journal_coeditor_code HB2289
_journal_issue 3
_journal_name_full 'Acta Crystallographica Section E'
_journal_page_first i80
_journal_page_last i82
_journal_paper_doi 10.1107/S1600536807008318
_journal_volume 63
_journal_year 2007
_chemical_formula_iupac 'Y (H P2 O7), 3H2 O'
_chemical_formula_moiety 'Y 3+, H O7 P2 3-, 3(H2 O)'
_chemical_formula_structural '(Y (HP2O7) 3(H2O)'
_chemical_formula_sum 'H7 O10 P2 Y'
_chemical_formula_weight 317.9
_chemical_name_systematic
;
yttrium hydrogendiphosphate trihydrate
;
_space_group_IT_number 2
_symmetry_cell_setting triclinic
_symmetry_space_group_name_Hall '-P 1'
_symmetry_space_group_name_H-M 'P -1'
_cell_angle_alpha 81.612(7)
_cell_angle_beta 80.306(9)
_cell_angle_gamma 88.413(7)
_cell_formula_units_Z 2
_cell_length_a 6.4297(7)
_cell_length_b 6.9042(4)
_cell_length_c 9.8272(10)
_cell_measurement_reflns_used 5359
_cell_measurement_temperature 294
_cell_measurement_theta_max 26.56
_cell_measurement_theta_min 3.21
_cell_volume 425.42(7)
_computing_cell_refinement 'CrysAlis RED (Oxford Diffraction, 2005)'
_computing_data_collection 'CrysAlis CCD (Oxford Diffraction, 2005)'
_computing_data_reduction 'CrysAlis RED'
_computing_molecular_graphics 'DIAMOND (Brandenburg, K. & Putz, 2005)'
_computing_publication_material JANA2000
_computing_structure_refinement 'JANA2000 (Petricek <i>et al.</i>,  2000)'
_computing_structure_solution 'SIR2002 (Burla <i>et al.</i>,  2003)'
_diffrn_ambient_temperature 294
_diffrn_detector_area_resol_mean 8.3438
_diffrn_measured_fraction_theta_full 0.99
_diffrn_measurement_device_type 'Oxford Diffraction CCD'
_diffrn_measurement_method 'rotation method data acquisition using \w'
_diffrn_radiation_monochromator graphite
_diffrn_radiation_source 'X-ray tube'
_diffrn_radiation_type 'Mo K\a'
_diffrn_radiation_wavelength 0.71069
_diffrn_reflns_av_R_equivalents 0.0302
_diffrn_reflns_av_sigmaI/netI 0.0295
_diffrn_reflns_limit_h_max 7
_diffrn_reflns_limit_h_min -8
_diffrn_reflns_limit_k_max 8
_diffrn_reflns_limit_k_min -8
_diffrn_reflns_limit_l_max 12
_diffrn_reflns_limit_l_min -12
_diffrn_reflns_number 5359
_diffrn_reflns_reduction_process
;
Integration of the CCD images was done by program Crysalis RED
(Oxford diffraction, 2004). The same program was used for indexing of the
crystal shape, its refinement and absorption correction.
;
_diffrn_reflns_theta_full 26.56
_diffrn_reflns_theta_max 26.56
_diffrn_reflns_theta_min 3.21
_exptl_absorpt_coefficient_mu 7.263
_exptl_absorpt_correction_T_max 0.721
_exptl_absorpt_correction_T_min 0.335
_exptl_absorpt_correction_type analytical
_exptl_absorpt_process_details '(CrysAlis RED; Oxford Diffraction, 2005)'
_exptl_crystal_colour colourless
_exptl_crystal_density_diffrn 2.4809
_exptl_crystal_density_method 'not measured'
_exptl_crystal_description blade
_exptl_crystal_F_000 308
_exptl_crystal_size_max 0.19
_exptl_crystal_size_mid 0.08
_exptl_crystal_size_min 0.02
_refine_diff_density_max 0.32
_refine_diff_density_min -0.38
_refine_ls_extinction_method none
_refine_ls_goodness_of_fit_ref 1.21
_refine_ls_hydrogen_treatment mixed
_refine_ls_number_constraints 5
_refine_ls_number_parameters 137
_refine_ls_number_reflns 1746
_refine_ls_number_restraints 8
_refine_ls_R_factor_all 0.0266
_refine_ls_R_factor_gt 0.0207
_refine_ls_shift/su_max 0.0204
_refine_ls_shift/su_mean 0.0015
_refine_ls_structure_factor_coef Fsqd
_refine_ls_weighting_details 'w = 1/[\s^2^(I)+0.0004I^2^]'
_refine_ls_weighting_scheme sigma
_refine_ls_wR_factor_gt 0.0471
_refine_ls_wR_factor_ref 0.0482
_reflns_number_gt 1485
_reflns_number_total 1746
_reflns_threshold_expression I>3\s(I)
_cod_data_source_file hb2289.cif
_cod_data_source_block I
_cod_original_formula_sum 'H7 O10 P2 Y1'
_cod_database_code 2212571

loop_
_symmetry_equiv_pos_site_id
_symmetry_equiv_pos_as_xyz
1 x,y,z
2 -x,-y,-z

loop_
_atom_site_type_symbol
_atom_site_label
_atom_site_fract_x
_atom_site_fract_y
_atom_site_fract_z
_atom_site_U_iso_or_equiv
_atom_site_adp_type
_atom_site_calc_flag
_atom_site_occupancy
Y Y1 0.37257(4) 0.26045(4) 0.45331(3) 0.00917(9) Uani d 1
P P1 -0.19333(11) 0.23357(10) 0.56158(8) 0.0093(2) Uani d 1
P P2 0.05684(11) 0.14192(11) 0.78774(8) 0.0130(2) Uani d 1
O O1 -0.3372(3) 0.4128(3) 0.5584(2) 0.0133(6) Uani d 1
O O2 -0.3314(3) 0.0712(3) 0.5339(2) 0.0145(7) Uani d 1
O O3 0.0671(3) -0.0742(3) 0.8353(2) 0.0190(7) Uani d 1
O O4 0.0146(3) 0.2582(3) 0.4672(2) 0.0145(6) Uani d 1
O O5 0.2422(3) 0.2328(3) 0.6874(2) 0.0186(7) Uani d 1
O O6 -0.1529(3) 0.1807(3) 0.7195(2) 0.0175(7) Uani d 1
O O7 0.0109(4) 0.2607(3) 0.9125(2) 0.0239(7) Uani d 1
O O8 0.6667(3) 0.3602(3) 0.2693(2) 0.0219(7) Uani d 1
O O9 0.2880(3) 0.2676(4) 0.2275(2) 0.0273(8) Uani d 1
O O10 0.4997(11) 0.1008(12) 0.0009(7) 0.0687(19) Uani d 0.427(4)
O O11 0.5105(8) 0.3288(10) -0.0454(5) 0.0687(19) Uani d 0.573(4)
H H71 -0.008(5) 0.200(4) 0.9915(15) 0.0287 Uiso d 1
H H91 0.364(3) 0.267(5) 0.1520(16) 0.0327 Uiso d 1
H H92 0.170(2) 0.229(5) 0.223(3) 0.0327 Uiso d 1
H H81 0.732(3) 0.462(2) 0.262(3) 0.0263 Uiso d 1
H H82 0.748(3) 0.274(3) 0.244(3) 0.0263 Uiso d 1

loop_
_atom_site_aniso_label
_atom_site_aniso_U_11
_atom_site_aniso_U_22
_atom_site_aniso_U_33
_atom_site_aniso_U_12
_atom_site_aniso_U_13
_atom_site_aniso_U_23
_atom_site_aniso_type_symbol
Y1 0.00798(14) 0.00697(13) 0.01242(15) -0.00029(10) -0.00163(10) -0.00099(10) Y
P1 0.0073(3) 0.0073(3) 0.0137(4) -0.0002(3) -0.0032(3) -0.0014(3) P
P2 0.0122(4) 0.0159(4) 0.0109(4) -0.0016(3) -0.0030(3) -0.0003(3) P
O1 0.0102(10) 0.0089(10) 0.0207(11) 0.0018(8) -0.0016(8) -0.0028(8) O
O2 0.0123(10) 0.0081(10) 0.0250(12) -0.0007(8) -0.0080(9) -0.0035(8) O
O3 0.0236(12) 0.0189(11) 0.0134(11) 0.0013(9) -0.0027(9) 0.0001(9) O
O4 0.0085(10) 0.0207(11) 0.0145(11) 0.0001(8) -0.0025(8) -0.0024(8) O
O5 0.0123(10) 0.0283(12) 0.0140(11) -0.0069(9) -0.0025(8) 0.0021(9) O
O6 0.0101(10) 0.0274(12) 0.0137(11) -0.0010(9) -0.0029(8) 0.0025(9) O
O7 0.0388(13) 0.0199(12) 0.0124(11) -0.0038(10) -0.0022(10) -0.0022(9) O
O8 0.0162(11) 0.0238(12) 0.0247(13) -0.0034(9) 0.0019(10) -0.0051(10) O
O9 0.0202(12) 0.0463(15) 0.0157(12) -0.0144(11) -0.0032(9) -0.0028(11) O
O10 0.042(2) 0.121(4) 0.037(3) 0.003(3) 0.0030(19) -0.008(3) O
O11 0.042(2) 0.121(4) 0.037(3) 0.003(3) 0.0030(19) -0.008(3) O

loop_
_atom_type_symbol
_atom_type_scat_dispersion_real
_atom_type_scat_dispersion_imag
_atom_type_scat_source
Y -2.796 3.567 'International Tables Vol C Tables  4.2.6.8 and 6.1.1.1'
P 0.102 0.094 'International Tables Vol C Tables  4.2.6.8 and 6.1.1.1'
O 0.011 0.006 'International Tables Vol C Tables  4.2.6.8 and 6.1.1.1'
H 0.000 0.000 'International Tables Vol C Tables  4.2.6.8 and 6.1.1.1'

loop_
_geom_angle_atom_site_label_1
_geom_angle_atom_site_label_2
_geom_angle_atom_site_label_3
_geom_angle_site_symmetry_1
_geom_angle_site_symmetry_3
_geom_angle
_geom_angle_publ_flag
O1 Y1 O1 1_655 2_566 68.00(6) no
O1 Y1 O2 1_655 1_655 56.78(6) no
O1 Y1 O2 1_655 2_556 122.87(6) no
O1 Y1 O4 1_655 . 140.61(7) no
O1 Y1 O5 1_655 . 75.61(7) no
O1 Y1 O8 1_655 . 70.84(7) no
O1 Y1 O9 1_655 . 135.72(7) no
O1 Y1 O1 2_566 1_655 68.00(6) no
O1 Y1 O2 2_566 1_655 124.52(7) no
O1 Y1 O2 2_566 2_556 167.60(7) no
O1 Y1 O4 2_566 . 85.39(7) no
O1 Y1 O5 2_566 . 88.53(7) no
O1 Y1 O8 2_566 . 80.81(7) no
O1 Y1 O9 2_566 . 91.93(8) no
O2 Y1 O2 1_655 2_556 67.10(7) no
O2 Y1 O4 1_655 . 142.75(6) no
O2 Y1 O5 1_655 . 83.24(7) no
O2 Y1 O8 1_655 . 77.06(6) no
O2 Y1 O9 1_655 . 123.33(7) no
O2 Y1 O2 2_556 1_655 67.10(7) no
O2 Y1 O4 2_556 . 82.23(7) no
O2 Y1 O5 2_556 . 88.80(7) no
O2 Y1 O8 2_556 . 107.71(7) no
O2 Y1 O9 2_556 . 83.48(8) no
O4 Y1 O5 . . 75.19(7) no
O4 Y1 O8 . . 134.71(7) no
O4 Y1 O9 . . 70.55(7) no
O5 Y1 O8 . . 146.41(8) no
O5 Y1 O9 . . 145.58(7) no
O8 Y1 O9 . . 67.09(8) no
O1 P1 O2 . . 103.80(11) no
O1 P1 O4 . . 115.73(11) no
O1 P1 O6 . . 106.23(11) no
O2 P1 O4 . . 114.54(12) no
O2 P1 O6 . . 107.18(11) no
O4 P1 O6 . . 108.75(11) no
O3 P2 O5 . . 117.12(12) no
O3 P2 O6 . . 106.80(12) no
O3 P2 O7 . . 112.06(12) no
O5 P2 O6 . . 109.51(11) no
O5 P2 O7 . . 108.35(13) no
O6 P2 O7 . . 101.89(12) no
P1 O6 P2 . . 133.11(12) no
P2 O7 H71 . . 118(2) no
H81 O8 H82 . . 109(2) no
H91 O9 H92 . . 109(3) no
O10 O10 O11 2_655 . 162.9(7) no

loop_
_geom_bond_atom_site_label_1
_geom_bond_atom_site_label_2
_geom_bond_site_symmetry_2
_geom_bond_distance
_geom_bond_publ_flag
Y1 O1 2_566 2.2493(19) y
Y1 O1 1_655 2.594(2) y
Y1 O2 1_655 2.4549(19) y
Y1 O2 2_556 2.2951(19) y
Y1 O4 . 2.2827(18) y
Y1 O5 . 2.2940(19) y
Y1 O8 . 2.4245(19) y
Y1 O9 . 2.366(2) y
P1 O1 . 1.5241(19) y
P1 O2 . 1.531(2) y
P1 O4 . 1.4921(18) y
P1 O6 . 1.604(2) y
P2 O3 . 1.500(2) y
P2 O5 . 1.5006(19) y
P2 O6 . 1.604(2) y
P2 O7 . 1.556(2) y
O7 H71 . 0.818(17) no
O8 H81 . 0.817(18) no
O8 H82 . 0.82(2) no
O9 H91 . 0.817(17) no
O9 H92 . 0.818(19) no
O10 O10 2_655 1.395(12) no
O10 O11 . 1.573(11) no

loop_
_geom_hbond_atom_site_label_D
_geom_hbond_atom_site_label_H
_geom_hbond_atom_site_label_A
_geom_hbond_site_symmetry_A
_geom_hbond_distance_DH
_geom_hbond_distance_HA
_geom_hbond_distance_DA
_geom_hbond_angle_DHA
O7 H71 O3 2_557 0.818(17) 1.779(17) 2.596(3) 176(3)
O8 H82 O3 2_656 0.82(2) 1.96(2) 2.775(3) 174(3)
O9 H91 O11 . 0.817(17) 2.000(17) 2.798(5) 165(3)
O9 H92 O3 2_556 0.821(17) 2.09(2) 2.874(3) 160(3)
O9 H91 O10 . 0.817(17) 2.07(3) 2.789(8) 146(3)
